data_4060592
_journal_name_full Organometallics
_journal_paper_doi 10.1021/om050684p
_journal_year 2006
_chemical_formula_sum 'C15 H16 I N O Ru'
_chemical_formula_weight 454.26
_space_group_IT_number 2
_symmetry_cell_setting triclinic
_symmetry_space_group_name_Hall '-P 1'
_symmetry_space_group_name_H-M 'P -1'
_cell_angle_alpha 84.051(9)
_cell_angle_beta 87.122(9)
_cell_angle_gamma 62.536(7)
_cell_formula_units_Z 2
_cell_length_a 8.471(4)
_cell_length_b 9.095(5)
_cell_length_c 11.059(6)
_cell_measurement_temperature 293(2)
_cell_volume 751.9(7)
_diffrn_ambient_temperature 293(2)
_exptl_crystal_density_diffrn 2.006
_cod_depositor_comments
;
The following automatic conversions were performed:
'_symmetry_cell_setting' value 'Triclinic' changed to 'triclinic'
according to '/home/saulius/struct/CIF-dictionaries/cif_core.dic'
dictionary named 'cif_core.dic' version 2.4.1 from 2010-06-29.

Automatic conversion script
Id: cif_fix_enum 1527 2010-12-29 10:47:43Z saulius 
;
_cod_database_code 4060592

loop_
_symmetry_equiv_pos_as_xyz
'x, y, z'
'-x, -y, -z'

loop_
_atom_site_label
_atom_site_type_symbol
_atom_site_fract_x
_atom_site_fract_y
_atom_site_fract_z
_atom_site_U_iso_or_equiv
_atom_site_adp_type
_atom_site_occupancy
_atom_site_symmetry_multiplicity
_atom_site_calc_flag
_atom_site_refinement_flags
_atom_site_disorder_assembly
_atom_site_disorder_group
Ru1 Ru 0.19908(4) 0.71748(4) 0.27083(3) 0.02812(10) Uani 1 1 d . . .
I1 I 0.32051(4) 0.78541(4) 0.04903(3) 0.04668(11) Uani 1 1 d . . .
O1 O 0.5522(4) 0.4403(4) 0.3501(3) 0.0627(9) Uani 1 1 d . . .
N1 N 0.1203(4) 0.5549(4) 0.1921(3) 0.0317(7) Uani 1 1 d . . .
C1 C 0.4229(6) 0.5400(5) 0.3161(4) 0.0418(10) Uani 1 1 d . . .
C2 C 0.2452(5) 0.4057(5) 0.1602(4) 0.0386(9) Uani 1 1 d . . .
H2 H 0.3639 0.3825 0.1644 0.046 Uiso 1 1 calc R . .
C3 C 0.2083(6) 0.2858(5) 0.1220(4) 0.0443(10) Uani 1 1 d . . .
H3 H 0.2995 0.1854 0.1003 0.053 Uiso 1 1 calc R . .
C4 C 0.0330(6) 0.3178(5) 0.1164(4) 0.0445(11) Uani 1 1 d . . .
H4 H 0.0036 0.2380 0.0933 0.053 Uiso 1 1 calc R . .
C5 C -0.0971(6) 0.4700(5) 0.1455(4) 0.0400(10) Uani 1 1 d . . .
H5 H -0.2160 0.4936 0.1415 0.048 Uiso 1 1 calc R . .
C6 C -0.0536(5) 0.5902(5) 0.1811(3) 0.0341(9) Uani 1 1 d . . .
C7 C -0.1990(5) 0.7616(5) 0.2000(4) 0.0402(10) Uani 1 1 d . . .
H7A H -0.3108 0.7666 0.1776 0.048 Uiso 1 1 calc R . .
H7B H -0.1789 0.8402 0.1434 0.048 Uiso 1 1 calc R . .
C8 C -0.2225(5) 0.8231(5) 0.3286(4) 0.0372(9) Uani 1 1 d . . .
C9 C -0.2324(7) 0.6927(6) 0.4251(4) 0.0571(13) Uani 1 1 d . . .
H9A H -0.1240 0.5905 0.4239 0.086 Uiso 1 1 calc R . .
H9B H -0.3309 0.6736 0.4075 0.086 Uiso 1 1 calc R . .
H9C H -0.2485 0.7328 0.5040 0.086 Uiso 1 1 calc R . .
C10 C -0.3960(5) 0.9872(6) 0.3292(5) 0.0596(13) Uani 1 1 d . . .
H10A H -0.4118 1.0293 0.4074 0.089 Uiso 1 1 calc R . .
H10B H -0.4947 0.9677 0.3128 0.089 Uiso 1 1 calc R . .
H10C H -0.3897 1.0671 0.2677 0.089 Uiso 1 1 calc R . .
C11 C -0.0684(5) 0.8569(4) 0.3538(3) 0.0319(8) Uani 1 1 d . . .
C12 C -0.0263(5) 0.9722(5) 0.2812(4) 0.0349(9) Uani 1 1 d . . .
H12 H -0.0903 1.0415 0.2145 0.042 Uiso 1 1 calc R . .
C13 C 0.1334(5) 0.9628(5) 0.3293(4) 0.0389(9) Uani 1 1 d . . .
H13 H 0.1917 1.0240 0.2987 0.047 Uiso 1 1 calc R . .
C14 C 0.1854(5) 0.8442(5) 0.4309(4) 0.0412(10) Uani 1 1 d . . .
H14 H 0.2836 0.8147 0.4798 0.049 Uiso 1 1 calc R . .
C15 C 0.0629(5) 0.7769(5) 0.4468(4) 0.0373(9) Uani 1 1 d . . .
H15 H 0.0676 0.6955 0.5069 0.045 Uiso 1 1 calc R . .

loop_
_atom_site_aniso_label
_atom_site_aniso_U_11
_atom_site_aniso_U_22
_atom_site_aniso_U_33
_atom_site_aniso_U_23
_atom_site_aniso_U_13
_atom_site_aniso_U_12
Ru1 0.02394(16) 0.02885(17) 0.03349(18) -0.00053(13) -0.00466(12) -0.01377(13)
I1 0.04471(18) 0.0580(2) 0.04355(18) -0.00107(14) 0.00426(13) -0.03005(15)
O1 0.0395(18) 0.0468(19) 0.084(3) -0.0022(18) -0.0218(17) -0.0035(16)
N1 0.0305(16) 0.0336(17) 0.0333(17) -0.0023(14) -0.0044(13) -0.0165(14)
C1 0.045(3) 0.041(2) 0.044(3) -0.006(2) -0.006(2) -0.023(2)
C2 0.035(2) 0.037(2) 0.044(2) -0.0032(19) -0.0060(18) -0.0172(19)
C3 0.054(3) 0.032(2) 0.045(2) -0.0004(19) -0.010(2) -0.017(2)
C4 0.068(3) 0.040(2) 0.044(3) 0.0014(19) -0.008(2) -0.040(2)
C5 0.043(2) 0.051(3) 0.040(2) 0.000(2) -0.0037(18) -0.033(2)
C6 0.036(2) 0.041(2) 0.031(2) 0.0033(17) -0.0056(17) -0.0232(18)
C7 0.028(2) 0.048(2) 0.047(2) -0.004(2) -0.0095(18) -0.0187(19)
C8 0.0273(19) 0.042(2) 0.046(2) -0.0040(19) 0.0018(17) -0.0188(18)
C9 0.062(3) 0.071(3) 0.056(3) 0.000(3) 0.006(2) -0.047(3)
C10 0.028(2) 0.062(3) 0.084(4) -0.019(3) 0.004(2) -0.015(2)
C11 0.0270(19) 0.030(2) 0.036(2) -0.0043(17) 0.0025(16) -0.0105(16)
C12 0.031(2) 0.028(2) 0.042(2) 0.0021(17) -0.0030(17) -0.0114(17)
C13 0.037(2) 0.033(2) 0.052(3) -0.0071(19) -0.0025(19) -0.0199(18)
C14 0.038(2) 0.046(2) 0.042(2) -0.009(2) -0.0094(18) -0.019(2)
C15 0.043(2) 0.035(2) 0.032(2) -0.0023(17) 0.0006(17) -0.0164(19)

loop_
_geom_bond_atom_site_label_1
_geom_bond_atom_site_label_2
_geom_bond_distance
_geom_bond_site_symmetry_2
_geom_bond_publ_flag
Ru1 C1 1.886(5) . ?
Ru1 N1 2.151(3) . ?
Ru1 C14 2.181(4) . ?
Ru1 C13 2.196(4) . ?
Ru1 C15 2.197(4) . ?
Ru1 C11 2.228(4) . ?
Ru1 C12 2.231(4) . ?
Ru1 I1 2.7342(12) . ?
O1 C1 1.103(5) . ?
N1 C2 1.350(5) . ?
N1 C6 1.364(5) . ?
C2 C3 1.374(5) . ?
C2 H2 0.9300 . ?
C3 C4 1.378(6) . ?
C3 H3 0.9300 . ?
C4 C5 1.373(6) . ?
C4 H4 0.9300 . ?
C5 C6 1.401(5) . ?
C5 H5 0.9300 . ?
C6 C7 1.504(5) . ?
C7 C8 1.552(6) . ?
C7 H7A 0.9700 . ?
C7 H7B 0.9700 . ?
C8 C11 1.517(5) . ?
C8 C10 1.538(6) . ?
C8 C9 1.540(6) . ?
C9 H9A 0.9600 . ?
C9 H9B 0.9600 . ?
C9 H9C 0.9600 . ?
C10 H10A 0.9600 . ?
C10 H10B 0.9600 . ?
C10 H10C 0.9600 . ?
C11 C12 1.419(5) . ?
C11 C15 1.427(5) . ?
C12 C13 1.441(5) . ?
C12 H12 0.9300 . ?
C13 C14 1.408(6) . ?
C13 H13 0.9300 . ?
C14 C15 1.424(5) . ?
C14 H14 0.9300 . ?
C15 H15 0.9300 . ?
